data_4338400
loop_
_publ_author_name
'Boyce, David W.'
'Salmon, Debra J.'
'Tolman, William B.'

_publ_section_title
;
 Linkage Isomerism in Transition-Metal Complexes of Mixed
 (Arylcarboxamido)(arylimino)pyridine Ligands.
;
_journal_issue 11
_journal_name_full 'Inorganic chemistry'
_journal_page_first 5788
_journal_page_last 5796
_journal_paper_doi 10.1021/ic500638z
_journal_volume 53
_journal_year 2014
_chemical_formula_moiety 'C34 H43 Cu N3 O3, 2(C H2 Cl2)'
_chemical_formula_sum 'C36 H47 Cl4 Cu N3 O3'
_chemical_formula_weight 775.11
_chemical_name_common 11228a
_chemical_name_systematic
; 
 ? 
;
_space_group_IT_number 2
_symmetry_cell_setting triclinic
_symmetry_space_group_name_Hall '-P 1'
_symmetry_space_group_name_H-M 'P -1'
_atom_sites_solution_hydrogens geom
_atom_sites_solution_primary direct
_atom_sites_solution_secondary difmap
_audit_creation_method SHELXL-97
_cell_angle_alpha 109.0600(10)
_cell_angle_beta 90.7160(10)
_cell_angle_gamma 98.7430(10)
_cell_formula_units_Z 2
_cell_length_a 10.3780(9)
_cell_length_b 13.5976(12)
_cell_length_c 14.1980(13)
_cell_measurement_reflns_used 6732
_cell_measurement_temperature 123(2)
_cell_measurement_theta_max 27.04
_cell_measurement_theta_min 2.34
_cell_volume 1867.6(3)
_computing_cell_refinement 'SAINT, Bruker'
_computing_data_collection 'APEX II, Bruker'
_computing_data_reduction 'SAINT, Bruker'
_computing_molecular_graphics 'SHELXTL, Bruker'
_computing_structure_refinement 'SHELXL-97 (Sheldrick, 1997)'
_computing_structure_solution 'SHELXS-97 (Sheldrick, 1990)'
_diffrn_ambient_temperature 123(2)
_diffrn_measured_fraction_theta_full 0.980
_diffrn_measured_fraction_theta_max 0.980
_diffrn_measurement_device_type 'Bruker APEX II CCD'
_diffrn_measurement_method 'area detector, omega scans per phi'
_diffrn_radiation_monochromator graphite
_diffrn_radiation_source 'normal-focus sealed tube'
_diffrn_radiation_type MoK\a
_diffrn_radiation_wavelength 0.71073
_diffrn_reflns_av_R_equivalents 0.0423
_diffrn_reflns_av_sigmaI/netI 0.0615
_diffrn_reflns_limit_h_max 13
_diffrn_reflns_limit_h_min -13
_diffrn_reflns_limit_k_max 17
_diffrn_reflns_limit_k_min -17
_diffrn_reflns_limit_l_max 18
_diffrn_reflns_limit_l_min -18
_diffrn_reflns_number 21290
_diffrn_reflns_theta_full 27.42
_diffrn_reflns_theta_max 27.42
_diffrn_reflns_theta_min 1.81
_exptl_absorpt_coefficient_mu 0.909
_exptl_absorpt_correction_T_max 0.8390
_exptl_absorpt_correction_T_min 0.7721
_exptl_absorpt_correction_type multi-scan
_exptl_absorpt_process_details 'SADABS, R. Blessing, 1995'
_exptl_crystal_colour green
_exptl_crystal_density_diffrn 1.378
_exptl_crystal_density_method 'not measured'
_exptl_crystal_description block
_exptl_crystal_F_000 810
_exptl_crystal_size_max 0.30
_exptl_crystal_size_mid 0.30
_exptl_crystal_size_min 0.20
_refine_diff_density_max 0.502
_refine_diff_density_min -0.873
_refine_diff_density_rms 0.088
_refine_ls_extinction_method none
_refine_ls_goodness_of_fit_ref 1.051
_refine_ls_hydrogen_treatment constr
_refine_ls_matrix_type full
_refine_ls_number_parameters 434
_refine_ls_number_reflns 8350
_refine_ls_number_restraints 0
_refine_ls_restrained_S_all 1.051
_refine_ls_R_factor_all 0.0842
_refine_ls_R_factor_gt 0.0521
_refine_ls_shift/su_max 0.001
_refine_ls_shift/su_mean 0.000
_refine_ls_structure_factor_coef Fsqd
_refine_ls_weighting_details 'calc w=1/[\s^2^(Fo^2^)+(0.0792P)^2^+0.6074P] where P=(Fo^2^+2Fc^2^)/3'
_refine_ls_weighting_scheme calc
_refine_ls_wR_factor_gt 0.1354
_refine_ls_wR_factor_ref 0.1532
_reflns_number_gt 5858
_reflns_number_total 8350
_reflns_threshold_expression >2sigma(I)
_cod_data_source_file ic500638z_si_002.cif
_cod_data_source_block iPr2LCuOAc
_cod_depositor_comments
;
The following automatic conversions were performed:

'_symmetry_cell_setting' value 'Triclinic' changed to 'triclinic'
according to
/usr/data/users/saulius/crontab/automatic-downloads/rss-feeds/ACS/lib/dictionaries/cif_core.dic
dictionary named 'cif_core.dic' version 2.4.2 from 2011-04-26.

Automatic conversion script
Id: cif_fix_values 2281 2013-09-26 08:29:07Z andrius 

 Adding full bibliography for 4338396--4338405.cif.
;
_cod_original_sg_symbol_H-M P-1
_cod_database_code 4338400

loop_
_symmetry_equiv_pos_as_xyz
'x, y, z'
'-x, -y, -z'

loop_
_atom_site_label
_atom_site_type_symbol
_atom_site_fract_x
_atom_site_fract_y
_atom_site_fract_z
_atom_site_U_iso_or_equiv
_atom_site_adp_type
_atom_site_occupancy
_atom_site_symmetry_multiplicity
_atom_site_calc_flag
_atom_site_refinement_flags
Cu1 Cu 0.42069(4) 0.56193(3) 0.78513(3) 0.01961(12) Uani 1 1 d .
N1 N 0.3159(2) 0.4177(2) 0.75406(19) 0.0194(5) Uani 1 1 d .
O1 O 0.2251(2) 0.30394(17) 0.83614(17) 0.0292(5) Uani 1 1 d .
C1 C 0.2857(3) 0.3888(2) 0.8329(2) 0.0214(7) Uani 1 1 d .
Cl1 Cl 0.07753(11) 1.02539(9) 0.72813(10) 0.0565(3) Uani 1 1 d .
N2 N 0.3871(2) 0.5666(2) 0.91855(18) 0.0189(5) Uani 1 1 d .
C2 C 0.4852(3) 0.7443(3) 0.9626(2) 0.0227(7) Uani 1 1 d .
O2 O 0.6321(2) 0.53572(19) 0.73184(17) 0.0292(5) Uani 1 1 d .
Cl2 Cl -0.11036(11) 1.08519(9) 0.61157(9) 0.0539(3) Uani 1 1 d .
N3 N 0.4929(2) 0.7225(2) 0.86869(19) 0.0204(6) Uani 1 1 d .
C3 C 0.3279(3) 0.4779(2) 0.9307(2) 0.0196(6) Uani 1 1 d .
O3 O 0.4666(2) 0.56866(17) 0.65645(16) 0.0260(5) Uani 1 1 d .
Cl3 Cl 0.05768(12) 0.61018(9) 0.94666(9) 0.0552(3) Uani 1 1 d .
C4 C 0.3054(3) 0.4744(3) 1.0253(2) 0.0231(7) Uani 1 1 d .
H4A H 0.2640 0.4112 1.0344 0.028 Uiso 1 1 calc R
Cl4 Cl 0.15610(12) 0.80419(10) 1.10844(10) 0.0638(4) Uani 1 1 d .
C5 C 0.3441(3) 0.5646(3) 1.1065(2) 0.0249(7) Uani 1 1 d .
H5A H 0.3298 0.5639 1.1723 0.030 Uiso 1 1 calc R
C6 C 0.4041(3) 0.6561(3) 1.0912(2) 0.0251(7) Uani 1 1 d .
H6A H 0.4306 0.7189 1.1463 0.030 Uiso 1 1 calc R
C7 C 0.4247(3) 0.6550(2) 0.9955(2) 0.0211(7) Uani 1 1 d .
C8 C 0.5271(4) 0.8497(3) 1.0415(3) 0.0342(9) Uani 1 1 d .
H8A H 0.5546 0.9028 1.0098 0.051 Uiso 1 1 calc R
H8B H 0.6001 0.8458 1.0838 0.051 Uiso 1 1 calc R
H8C H 0.4537 0.8693 1.0825 0.051 Uiso 1 1 calc R
C9 C 0.2637(3) 0.3459(2) 0.6574(2) 0.0202(7) Uani 1 1 d .
C10 C 0.1403(3) 0.3537(3) 0.6217(2) 0.0247(7) Uani 1 1 d .
C11 C 0.0908(3) 0.2858(3) 0.5275(3) 0.0302(8) Uani 1 1 d .
H11A H 0.0080 0.2912 0.5022 0.036 Uiso 1 1 calc R
C12 C 0.1594(4) 0.2110(3) 0.4702(3) 0.0298(8) Uani 1 1 d .
H12A H 0.1244 0.1653 0.4060 0.036 Uiso 1 1 calc R
C13 C 0.2792(4) 0.2032(3) 0.5071(3) 0.0292(8) Uani 1 1 d .
H13A H 0.3260 0.1511 0.4677 0.035 Uiso 1 1 calc R
C14 C 0.3341(3) 0.2698(2) 0.6007(2) 0.0223(7) Uani 1 1 d .
C15 C 0.4636(3) 0.2549(3) 0.6385(3) 0.0283(8) Uani 1 1 d .
H15A H 0.4931 0.3158 0.7009 0.034 Uiso 1 1 calc R
C16 C 0.4462(4) 0.1537(3) 0.6665(3) 0.0395(9) Uani 1 1 d .
H16A H 0.3808 0.1577 0.7162 0.059 Uiso 1 1 calc R
H16B H 0.5297 0.1464 0.6944 0.059 Uiso 1 1 calc R
H16C H 0.4170 0.0925 0.6067 0.059 Uiso 1 1 calc R
C17 C 0.5702(4) 0.2535(3) 0.5646(3) 0.0442(10) Uani 1 1 d .
H17A H 0.5757 0.3163 0.5444 0.066 Uiso 1 1 calc R
H17B H 0.5486 0.1900 0.5056 0.066 Uiso 1 1 calc R
H17C H 0.6543 0.2531 0.5965 0.066 Uiso 1 1 calc R
C18 C 0.0646(3) 0.4368(3) 0.6825(3) 0.0321(8) Uani 1 1 d .
H18A H 0.0972 0.4566 0.7539 0.038 Uiso 1 1 calc R
C19 C -0.0822(4) 0.3987(4) 0.6768(4) 0.0516(12) Uani 1 1 d .
H19A H -0.1236 0.4534 0.7235 0.077 Uiso 1 1 calc R
H19B H -0.0984 0.3342 0.6946 0.077 Uiso 1 1 calc R
H19C H -0.1189 0.3839 0.6087 0.077 Uiso 1 1 calc R
C20 C 0.0932(4) 0.5330(3) 0.6540(4) 0.0557(13) Uani 1 1 d .
H20A H 0.1880 0.5538 0.6550 0.084 Uiso 1 1 calc R
H20B H 0.0564 0.5902 0.7015 0.084 Uiso 1 1 calc R
H20C H 0.0541 0.5186 0.5867 0.084 Uiso 1 1 calc R
C21 C 0.5451(3) 0.8021(2) 0.8263(2) 0.0224(7) Uani 1 1 d .
C22 C 0.4545(3) 0.8392(2) 0.7776(2) 0.0238(7) Uani 1 1 d .
C23 C 0.5025(4) 0.9174(3) 0.7370(3) 0.0291(8) Uani 1 1 d .
H23A H 0.4435 0.9441 0.7038 0.035 Uiso 1 1 calc R
C24 C 0.6333(4) 0.9558(3) 0.7447(3) 0.0318(8) Uani 1 1 d .
H24A H 0.6639 1.0105 0.7185 0.038 Uiso 1 1 calc R
C25 C 0.7202(3) 0.9164(3) 0.7895(3) 0.0304(8) Uani 1 1 d .
H25A H 0.8108 0.9430 0.7922 0.037 Uiso 1 1 calc R
C26 C 0.6793(3) 0.8377(3) 0.8316(2) 0.0260(7) Uani 1 1 d .
C27 C 0.7800(3) 0.7940(3) 0.8768(3) 0.0319(8) Uani 1 1 d .
H27A H 0.7331 0.7375 0.9006 0.038 Uiso 1 1 calc R
C28 C 0.8608(4) 0.8779(4) 0.9663(3) 0.0521(12) Uani 1 1 d .
H28A H 0.8025 0.9078 1.0180 0.078 Uiso 1 1 calc R
H28B H 0.9080 0.9340 0.9447 0.078 Uiso 1 1 calc R
H28C H 0.9236 0.8454 0.9935 0.078 Uiso 1 1 calc R
C29 C 0.8719(4) 0.7439(3) 0.7978(3) 0.0433(10) Uani 1 1 d .
H29A H 0.8206 0.6892 0.7413 0.065 Uiso 1 1 calc R
H29B H 0.9335 0.7124 0.8271 0.065 Uiso 1 1 calc R
H29C H 0.9204 0.7983 0.7744 0.065 Uiso 1 1 calc R
C30 C 0.3095(3) 0.7996(3) 0.7722(2) 0.0260(7) Uani 1 1 d .
H30A H 0.2977 0.7292 0.7817 0.031 Uiso 1 1 calc R
C31 C 0.2478(4) 0.8746(3) 0.8581(3) 0.0407(10) Uani 1 1 d .
H31A H 0.2943 0.8833 0.9215 0.061 Uiso 1 1 calc R
H31B H 0.1558 0.8451 0.8592 0.061 Uiso 1 1 calc R
H31C H 0.2537 0.9433 0.8486 0.061 Uiso 1 1 calc R
C32 C 0.2399(4) 0.7855(3) 0.6718(3) 0.0375(9) Uani 1 1 d .
H32A H 0.2803 0.7368 0.6179 0.056 Uiso 1 1 calc R
H32B H 0.2475 0.8539 0.6616 0.056 Uiso 1 1 calc R
H32C H 0.1474 0.7566 0.6717 0.056 Uiso 1 1 calc R
C33 C 0.5840(3) 0.5520(3) 0.6589(2) 0.0252(7) Uani 1 1 d .
C34 C 0.6631(4) 0.5538(3) 0.5712(3) 0.0357(9) Uani 1 1 d .
H34A H 0.7508 0.5399 0.5829 0.054 Uiso 1 1 calc R
H34B H 0.6697 0.6232 0.5631 0.054 Uiso 1 1 calc R
H34C H 0.6203 0.4994 0.5106 0.054 Uiso 1 1 calc R
C35 C 0.0526(4) 1.1076(3) 0.6597(3) 0.0447(10) Uani 1 1 d .
H35A H 0.1109 1.0956 0.6038 0.054 Uiso 1 1 calc R
H35B H 0.0763 1.1821 0.7032 0.054 Uiso 1 1 calc R
C36 C 0.0571(4) 0.6805(4) 1.0743(3) 0.0514(11) Uani 1 1 d .
H36A H -0.0336 0.6897 1.0911 0.062 Uiso 1 1 calc R
H36B H 0.0880 0.6391 1.1133 0.062 Uiso 1 1 calc R

loop_
_atom_site_aniso_label
_atom_site_aniso_U_11
_atom_site_aniso_U_22
_atom_site_aniso_U_33
_atom_site_aniso_U_23
_atom_site_aniso_U_13
_atom_site_aniso_U_12
Cu1 0.0213(2) 0.0182(2) 0.0161(2) 0.00330(15) 0.00195(14) -0.00102(15)
N1 0.0197(13) 0.0183(13) 0.0159(13) 0.0015(11) 0.0012(10) -0.0011(10)
O1 0.0397(14) 0.0187(12) 0.0246(12) 0.0049(10) 0.0057(10) -0.0042(10)
C1 0.0188(16) 0.0207(16) 0.0216(16) 0.0040(13) 0.0021(13) 0.0008(13)
Cl1 0.0488(7) 0.0484(7) 0.0788(9) 0.0343(6) -0.0012(6) -0.0016(5)
N2 0.0167(13) 0.0196(13) 0.0177(13) 0.0037(11) 0.0024(10) 0.0002(10)
C2 0.0209(16) 0.0199(16) 0.0220(16) 0.0015(13) -0.0006(13) -0.0008(13)
O2 0.0300(13) 0.0341(14) 0.0262(13) 0.0132(11) 0.0053(10) 0.0054(11)
Cl2 0.0440(6) 0.0539(7) 0.0643(7) 0.0272(6) -0.0007(5) -0.0069(5)
N3 0.0193(13) 0.0184(13) 0.0203(13) 0.0039(11) 0.0029(11) -0.0011(11)
C3 0.0150(15) 0.0236(16) 0.0195(15) 0.0058(13) 0.0016(12) 0.0040(12)
O3 0.0312(13) 0.0241(12) 0.0198(12) 0.0050(10) 0.0019(10) 0.0007(10)
Cl3 0.0569(7) 0.0547(7) 0.0504(7) 0.0095(5) 0.0027(5) 0.0160(6)
C4 0.0218(17) 0.0238(17) 0.0261(17) 0.0114(14) 0.0030(13) 0.0043(13)
Cl4 0.0489(7) 0.0513(7) 0.0768(9) 0.0012(6) 0.0019(6) 0.0099(5)
C5 0.0247(17) 0.0328(19) 0.0171(16) 0.0074(14) 0.0038(13) 0.0067(14)
C6 0.0256(17) 0.0276(18) 0.0178(16) 0.0027(14) -0.0016(13) 0.0028(14)
C7 0.0175(15) 0.0227(16) 0.0200(16) 0.0040(13) 0.0021(12) 0.0010(13)
C8 0.041(2) 0.0230(18) 0.0274(19) -0.0013(15) 0.0055(16) -0.0061(16)
C9 0.0238(16) 0.0167(15) 0.0159(15) 0.0030(12) 0.0022(12) -0.0039(12)
C10 0.0229(17) 0.0240(17) 0.0239(17) 0.0049(14) 0.0010(13) 0.0009(13)
C11 0.0249(18) 0.034(2) 0.0290(19) 0.0097(16) -0.0055(14) -0.0025(15)
C12 0.036(2) 0.0244(18) 0.0217(17) 0.0020(14) -0.0042(15) -0.0042(15)
C13 0.038(2) 0.0212(17) 0.0230(17) 0.0017(14) 0.0042(15) 0.0002(15)
C14 0.0248(17) 0.0190(16) 0.0203(16) 0.0057(13) 0.0004(13) -0.0024(13)
C15 0.0279(18) 0.0235(17) 0.0267(18) -0.0008(14) 0.0012(14) 0.0042(14)
C16 0.046(2) 0.035(2) 0.038(2) 0.0095(18) -0.0054(18) 0.0124(18)
C17 0.032(2) 0.041(2) 0.053(3) 0.007(2) 0.0096(19) 0.0053(18)
C18 0.0224(18) 0.039(2) 0.0289(18) 0.0026(16) -0.0009(14) 0.0079(16)
C19 0.033(2) 0.046(3) 0.075(3) 0.018(2) 0.013(2) 0.0097(19)
C20 0.045(3) 0.037(2) 0.084(4) 0.014(2) 0.028(2) 0.013(2)
C21 0.0244(17) 0.0161(15) 0.0195(16) -0.0016(13) 0.0072(13) -0.0020(13)
C22 0.0280(18) 0.0201(16) 0.0198(16) 0.0024(13) 0.0050(13) 0.0027(13)
C23 0.035(2) 0.0229(17) 0.0293(19) 0.0086(15) 0.0032(15) 0.0030(15)
C24 0.039(2) 0.0249(18) 0.0300(19) 0.0099(15) 0.0092(16) -0.0005(16)
C25 0.0261(18) 0.0252(18) 0.0314(19) 0.0018(15) 0.0111(15) -0.0055(14)
C26 0.0253(17) 0.0219(17) 0.0238(17) -0.0002(14) 0.0049(14) 0.0004(14)
C27 0.0255(18) 0.0293(19) 0.036(2) 0.0074(16) 0.0046(15) -0.0014(15)
C28 0.040(2) 0.065(3) 0.039(2) -0.003(2) -0.0057(19) 0.016(2)
C29 0.030(2) 0.042(2) 0.049(3) -0.0004(19) -0.0007(18) 0.0130(18)
C30 0.0253(18) 0.0253(17) 0.0252(17) 0.0073(14) 0.0013(14) 0.0000(14)
C31 0.027(2) 0.050(3) 0.036(2) 0.0029(19) 0.0069(16) 0.0059(18)
C32 0.036(2) 0.042(2) 0.032(2) 0.0125(18) -0.0016(17) 0.0020(18)
C33 0.0312(19) 0.0186(16) 0.0221(17) 0.0038(14) 0.0017(14) -0.0004(14)
C34 0.032(2) 0.048(2) 0.0275(19) 0.0157(18) 0.0075(16) -0.0007(17)
C35 0.038(2) 0.047(3) 0.048(3) 0.023(2) -0.0024(19) -0.0106(19)
C36 0.041(2) 0.068(3) 0.046(3) 0.019(2) 0.009(2) 0.010(2)

loop_
_atom_type_symbol
_atom_type_description
_atom_type_scat_dispersion_real
_atom_type_scat_dispersion_imag
_atom_type_scat_source
C C 0.0033 0.0016 'International Tables Vol C Tables 4.2.6.8 and 6.1.1.4'
H H 0.0000 0.0000 'International Tables Vol C Tables 4.2.6.8 and 6.1.1.4'
N N 0.0061 0.0033 'International Tables Vol C Tables 4.2.6.8 and 6.1.1.4'
O O 0.0106 0.0060 'International Tables Vol C Tables 4.2.6.8 and 6.1.1.4'
Cu Cu 0.3201 1.2651 'International Tables Vol C Tables 4.2.6.8 and 6.1.1.4'
Cl Cl 0.1484 0.1585 'International Tables Vol C Tables 4.2.6.8 and 6.1.1.4'

loop_
_geom_angle_atom_site_label_1
_geom_angle_atom_site_label_2
_geom_angle_atom_site_label_3
_geom_angle
N2 Cu1 O3 174.69(10)
N2 Cu1 N1 81.39(11)
O3 Cu1 N1 103.75(10)
N2 Cu1 N3 78.02(10)
O3 Cu1 N3 97.06(10)
N1 Cu1 N3 157.92(10)
N2 Cu1 O2 117.31(10)
O3 Cu1 O2 60.32(9)
N1 Cu1 O2 105.82(10)
N3 Cu1 O2 90.78(9)
N2 Cu1 C33 146.71(11)
O3 Cu1 C33 30.67(10)
N1 Cu1 C33 107.53(10)
N3 Cu1 C33 94.12(10)
O2 Cu1 C33 29.66(9)
C1 N1 C9 117.3(3)
C1 N1 Cu1 115.3(2)
C9 N1 Cu1 127.3(2)
O1 C1 N1 129.3(3)
O1 C1 C3 118.5(3)
N1 C1 C3 112.1(3)
C3 N2 C7 122.2(3)
C3 N2 Cu1 117.2(2)
C7 N2 Cu1 120.6(2)
N3 C2 C7 115.5(3)
N3 C2 C8 126.8(3)
C7 C2 C8 117.7(3)
C33 O2 Cu1 79.6(2)
C2 N3 C21 121.5(3)
C2 N3 Cu1 113.6(2)
C21 N3 Cu1 124.9(2)
N2 C3 C4 120.3(3)
N2 C3 C1 113.5(3)
C4 C3 C1 126.1(3)
C33 O3 Cu1 99.1(2)
C5 C4 C3 118.8(3)
C5 C4 H4A 120.6
C3 C4 H4A 120.6
C4 C5 C6 119.5(3)
C4 C5 H5A 120.2
C6 C5 H5A 120.2
C7 C6 C5 119.2(3)
C7 C6 H6A 120.4
C5 C6 H6A 120.4
N2 C7 C6 120.0(3)
N2 C7 C2 112.1(3)
C6 C7 C2 127.9(3)
C2 C8 H8A 109.5
C2 C8 H8B 109.5
H8A C8 H8B 109.5
C2 C8 H8C 109.5
H8A C8 H8C 109.5
H8B C8 H8C 109.5
C14 C9 C10 120.7(3)
C14 C9 N1 120.7(3)
C10 C9 N1 118.5(3)
C11 C10 C9 118.6(3)
C11 C10 C18 120.6(3)
C9 C10 C18 120.8(3)
C12 C11 C10 121.4(3)
C12 C11 H11A 119.3
C10 C11 H11A 119.3
C13 C12 C11 119.2(3)
C13 C12 H12A 120.4
C11 C12 H12A 120.4
C12 C13 C14 121.8(3)
C12 C13 H13A 119.1
C14 C13 H13A 119.1
C13 C14 C9 118.2(3)
C13 C14 C15 119.4(3)
C9 C14 C15 122.4(3)
C14 C15 C17 113.2(3)
C14 C15 C16 109.8(3)
C17 C15 C16 110.8(3)
C14 C15 H15A 107.6
C17 C15 H15A 107.6
C16 C15 H15A 107.6
C15 C16 H16A 109.5
C15 C16 H16B 109.5
H16A C16 H16B 109.5
C15 C16 H16C 109.5
H16A C16 H16C 109.5
H16B C16 H16C 109.5
C15 C17 H17A 109.5
C15 C17 H17B 109.5
H17A C17 H17B 109.5
C15 C17 H17C 109.5
H17A C17 H17C 109.5
H17B C17 H17C 109.5
C20 C18 C10 110.2(3)
C20 C18 C19 111.1(3)
C10 C18 C19 113.8(3)
C20 C18 H18A 107.1
C10 C18 H18A 107.1
C19 C18 H18A 107.1
C18 C19 H19A 109.5
C18 C19 H19B 109.5
H19A C19 H19B 109.5
C18 C19 H19C 109.5
H19A C19 H19C 109.5
H19B C19 H19C 109.5
C18 C20 H20A 109.5
C18 C20 H20B 109.5
H20A C20 H20B 109.5
C18 C20 H20C 109.5
H20A C20 H20C 109.5
H20B C20 H20C 109.5
C26 C21 C22 122.2(3)
C26 C21 N3 121.2(3)
C22 C21 N3 116.6(3)
C23 C22 C21 117.7(3)
C23 C22 C30 120.7(3)
C21 C22 C30 121.6(3)
C24 C23 C22 120.8(3)
C24 C23 H23A 119.6
C22 C23 H23A 119.6
C25 C24 C23 120.7(3)
C25 C24 H24A 119.7
C23 C24 H24A 119.7
C24 C25 C26 121.7(3)
C24 C25 H25A 119.1
C26 C25 H25A 119.1
C21 C26 C25 116.8(3)
C21 C26 C27 123.6(3)
C25 C26 C27 119.5(3)
C26 C27 C28 112.7(3)
C26 C27 C29 110.4(3)
C28 C27 C29 109.4(3)
C26 C27 H27A 108.1
C28 C27 H27A 108.1
C29 C27 H27A 108.1
C27 C28 H28A 109.5
C27 C28 H28B 109.5
H28A C28 H28B 109.5
C27 C28 H28C 109.5
H28A C28 H28C 109.5
H28B C28 H28C 109.5
C27 C29 H29A 109.5
C27 C29 H29B 109.5
H29A C29 H29B 109.5
C27 C29 H29C 109.5
H29A C29 H29C 109.5
H29B C29 H29C 109.5
C22 C30 C32 113.3(3)
C22 C30 C31 109.3(3)
C32 C30 C31 110.7(3)
C22 C30 H30A 107.8
C32 C30 H30A 107.8
C31 C30 H30A 107.8
C30 C31 H31A 109.5
C30 C31 H31B 109.5
H31A C31 H31B 109.5
C30 C31 H31C 109.5
H31A C31 H31C 109.5
H31B C31 H31C 109.5
C30 C32 H32A 109.5
C30 C32 H32B 109.5
H32A C32 H32B 109.5
C30 C32 H32C 109.5
H32A C32 H32C 109.5
H32B C32 H32C 109.5
O2 C33 O3 121.0(3)
O2 C33 C34 120.9(3)
O3 C33 C34 118.1(3)
O2 C33 Cu1 70.78(18)
O3 C33 Cu1 50.23(16)
C34 C33 Cu1 168.2(3)
C33 C34 H34A 109.5
C33 C34 H34B 109.5
H34A C34 H34B 109.5
C33 C34 H34C 109.5
H34A C34 H34C 109.5
H34B C34 H34C 109.5
Cl1 C35 Cl2 112.3(2)
Cl1 C35 H35A 109.1
Cl2 C35 H35A 109.1
Cl1 C35 H35B 109.1
Cl2 C35 H35B 109.1
H35A C35 H35B 107.9
Cl4 C36 Cl3 112.3(3)
Cl4 C36 H36A 109.1
Cl3 C36 H36A 109.1
Cl4 C36 H36B 109.1
Cl3 C36 H36B 109.1
H36A C36 H36B 107.9

loop_
_geom_bond_atom_site_label_1
_geom_bond_atom_site_label_2
_geom_bond_distance
Cu1 N2 1.913(3)
Cu1 O3 1.921(2)
Cu1 N1 1.999(3)
Cu1 N3 2.127(3)
Cu1 O2 2.369(2)
Cu1 C33 2.468(3)
N1 C1 1.329(4)
N1 C9 1.441(4)
O1 C1 1.242(4)
C1 C3 1.521(4)
Cl1 C35 1.747(4)
N2 C3 1.332(4)
N2 C7 1.334(4)
C2 N3 1.275(4)
C2 C7 1.495(4)
C2 C8 1.499(4)
O2 C33 1.242(4)
Cl2 C35 1.761(4)
N3 C21 1.443(4)
C3 C4 1.381(4)
O3 C33 1.275(4)
Cl3 C36 1.752(4)
C4 C5 1.381(5)
C4 H4A 0.9500
Cl4 C36 1.746(5)
C5 C6 1.389(5)
C5 H5A 0.9500
C6 C7 1.373(4)
C6 H6A 0.9500
C8 H8A 0.9800
C8 H8B 0.9800
C8 H8C 0.9800
C9 C14 1.398(4)
C9 C10 1.404(4)
C10 C11 1.390(5)
C10 C18 1.513(5)
C11 C12 1.378(5)
C11 H11A 0.9500
C12 C13 1.375(5)
C12 H12A 0.9500
C13 C14 1.396(4)
C13 H13A 0.9500
C14 C15 1.507(5)
C15 C17 1.532(5)
C15 C16 1.539(5)
C15 H15A 1.0000
C16 H16A 0.9800
C16 H16B 0.9800
C16 H16C 0.9800
C17 H17A 0.9800
C17 H17B 0.9800
C17 H17C 0.9800
C18 C20 1.481(6)
C18 C19 1.525(5)
C18 H18A 1.0000
C19 H19A 0.9800
C19 H19B 0.9800
C19 H19C 0.9800
C20 H20A 0.9800
C20 H20B 0.9800
C20 H20C 0.9800
C21 C26 1.396(4)
C21 C22 1.404(5)
C22 C23 1.399(5)
C22 C30 1.511(5)
C23 C24 1.368(5)
C23 H23A 0.9500
C24 C25 1.363(5)
C24 H24A 0.9500
C25 C26 1.404(5)
C25 H25A 0.9500
C26 C27 1.509(5)
C27 C28 1.535(5)
C27 C29 1.536(5)
C27 H27A 1.0000
C28 H28A 0.9800
C28 H28B 0.9800
C28 H28C 0.9800
C29 H29A 0.9800
C29 H29B 0.9800
C29 H29C 0.9800
C30 C32 1.530(5)
C30 C31 1.531(5)
C30 H30A 1.0000
C31 H31A 0.9800
C31 H31B 0.9800
C31 H31C 0.9800
C32 H32A 0.9800
C32 H32B 0.9800
C32 H32C 0.9800
C33 C34 1.504(5)
C34 H34A 0.9800
C34 H34B 0.9800
C34 H34C 0.9800
C35 H35A 0.9900
C35 H35B 0.9900
C36 H36A 0.9900
C36 H36B 0.9900

loop_
_geom_torsion_atom_site_label_1
_geom_torsion_atom_site_label_2
_geom_torsion_atom_site_label_3
_geom_torsion_atom_site_label_4
_geom_torsion
N2 Cu1 N1 C1 -6.5(2)
O3 Cu1 N1 C1 172.1(2)
N3 Cu1 N1 C1 -27.9(4)
O2 Cu1 N1 C1 109.5(2)
C33 Cu1 N1 C1 140.5(2)
N2 Cu1 N1 C9 169.2(3)
O3 Cu1 N1 C9 -12.1(3)
N3 Cu1 N1 C9 147.9(3)
O2 Cu1 N1 C9 -74.7(3)
C33 Cu1 N1 C9 -43.8(3)
C9 N1 C1 O1 5.7(5)
Cu1 N1 C1 O1 -178.1(3)
C9 N1 C1 C3 -170.8(3)
Cu1 N1 C1 C3 5.4(3)
N1 Cu1 N2 C3 6.4(2)
N3 Cu1 N2 C3 178.3(2)
O2 Cu1 N2 C3 -97.1(2)
C33 Cu1 N2 C3 -102.6(3)
N1 Cu1 N2 C7 -175.1(3)
N3 Cu1 N2 C7 -3.1(2)
O2 Cu1 N2 C7 81.5(2)
C33 Cu1 N2 C7 75.9(3)
N2 Cu1 O2 C33 -173.88(19)
O3 Cu1 O2 C33 0.71(18)
N1 Cu1 O2 C33 97.8(2)
N3 Cu1 O2 C33 -97.0(2)
C7 C2 N3 C21 177.9(3)
C8 C2 N3 C21 -0.3(5)
C7 C2 N3 Cu1 -1.5(4)
C8 C2 N3 Cu1 -179.8(3)
N2 Cu1 N3 C2 2.5(2)
O3 Cu1 N3 C2 -175.5(2)
N1 Cu1 N3 C2 24.0(4)
O2 Cu1 N3 C2 -115.3(2)
C33 Cu1 N3 C2 -144.8(2)
N2 Cu1 N3 C21 -177.0(3)
O3 Cu1 N3 C21 5.1(3)
N1 Cu1 N3 C21 -155.4(3)
O2 Cu1 N3 C21 65.3(2)
C33 Cu1 N3 C21 35.8(3)
C7 N2 C3 C4 -1.2(5)
Cu1 N2 C3 C4 177.3(2)
C7 N2 C3 C1 176.3(3)
Cu1 N2 C3 C1 -5.2(3)
O1 C1 C3 N2 -177.3(3)
N1 C1 C3 N2 -0.4(4)
O1 C1 C3 C4 0.0(5)
N1 C1 C3 C4 176.9(3)
N1 Cu1 O3 C33 -101.3(2)
N3 Cu1 O3 C33 86.2(2)
O2 Cu1 O3 C33 -0.69(18)
N2 C3 C4 C5 0.7(5)
C1 C3 C4 C5 -176.5(3)
C3 C4 C5 C6 0.2(5)
C4 C5 C6 C7 -0.5(5)
C3 N2 C7 C6 0.8(5)
Cu1 N2 C7 C6 -177.7(2)
C3 N2 C7 C2 -178.3(3)
Cu1 N2 C7 C2 3.2(4)
C5 C6 C7 N2 0.1(5)
C5 C6 C7 C2 179.0(3)
N3 C2 C7 N2 -0.8(4)
C8 C2 C7 N2 177.6(3)
N3 C2 C7 C6 -179.8(3)
C8 C2 C7 C6 -1.4(5)
C1 N1 C9 C14 -91.3(4)
Cu1 N1 C9 C14 93.0(3)
C1 N1 C9 C10 88.4(4)
Cu1 N1 C9 C10 -87.3(3)
C14 C9 C10 C11 -1.6(5)
N1 C9 C10 C11 178.7(3)
C14 C9 C10 C18 -179.3(3)
N1 C9 C10 C18 1.0(5)
C9 C10 C11 C12 1.0(5)
C18 C10 C11 C12 178.7(3)
C10 C11 C12 C13 0.1(5)
C11 C12 C13 C14 -0.6(5)
C12 C13 C14 C9 0.0(5)
C12 C13 C14 C15 177.9(3)
C10 C9 C14 C13 1.1(5)
N1 C9 C14 C13 -179.2(3)
C10 C9 C14 C15 -176.7(3)
N1 C9 C14 C15 3.0(5)
C13 C14 C15 C17 52.7(4)
C9 C14 C15 C17 -129.6(3)
C13 C14 C15 C16 -71.7(4)
C9 C14 C15 C16 106.1(4)
C11 C10 C18 C20 -85.2(4)
C9 C10 C18 C20 92.5(4)
C11 C10 C18 C19 40.4(5)
C9 C10 C18 C19 -142.0(4)
C2 N3 C21 C26 75.9(4)
Cu1 N3 C21 C26 -104.7(3)
C2 N3 C21 C22 -105.7(4)
Cu1 N3 C21 C22 73.7(3)
C26 C21 C22 C23 -2.5(5)
N3 C21 C22 C23 179.1(3)
C26 C21 C22 C30 179.8(3)
N3 C21 C22 C30 1.4(4)
C21 C22 C23 C24 0.1(5)
C30 C22 C23 C24 177.9(3)
C22 C23 C24 C25 1.9(5)
C23 C24 C25 C26 -1.8(5)
C22 C21 C26 C25 2.7(5)
N3 C21 C26 C25 -179.0(3)
C22 C21 C26 C27 -175.5(3)
N3 C21 C26 C27 2.8(5)
C24 C25 C26 C21 -0.5(5)
C24 C25 C26 C27 177.7(3)
C21 C26 C27 C28 -119.3(4)
C25 C26 C27 C28 62.6(4)
C21 C26 C27 C29 118.1(4)
C25 C26 C27 C29 -60.0(4)
C23 C22 C30 C32 40.7(4)
C21 C22 C30 C32 -141.6(3)
C23 C22 C30 C31 -83.2(4)
C21 C22 C30 C31 94.4(4)
Cu1 O2 C33 O3 -1.1(3)
Cu1 O2 C33 C34 178.2(3)
Cu1 O3 C33 O2 1.3(3)
Cu1 O3 C33 C34 -178.0(3)
N2 Cu1 C33 O2 9.9(3)
O3 Cu1 C33 O2 -178.8(3)
N1 Cu1 C33 O2 -91.31(19)
N3 Cu1 C33 O2 84.32(19)
N2 Cu1 C33 O3 -171.27(19)
N1 Cu1 C33 O3 87.5(2)
N3 Cu1 C33 O3 -96.89(19)
O2 Cu1 C33 O3 178.8(3)
N2 Cu1 C33 C34 -162.7(11)
O3 Cu1 C33 C34 8.6(11)
N1 Cu1 C33 C34 96.0(12)
N3 Cu1 C33 C34 -88.3(12)
O2 Cu1 C33 C34 -172.6(13)
